data_9003683
loop_
_publ_author_name
'Nelson, W. R.'
'Griffen, D. T.'

_publ_section_title
;
 Crystal chemistry of Zn-rich rhodonite ("fowlerite")
 Sample: 15-4034
 Note: see samples 15-4029 and 15-4024 for plausible typical fowlerite
 and rhodonite cation distributions
;
_journal_name_full 'American Mineralogist'
_journal_page_first 969
_journal_page_last 983
_journal_paper_doi 10.2138/am.2005.1694
_journal_volume 90
_journal_year 2005
_chemical_formula_sum 'Mn5 O15 Si5'
_chemical_name_mineral Rhodonite
_space_group_IT_number 2
_symmetry_space_group_name_Hall '-P 1 (1/2*x+1/2*y,1/2*x-1/2*y,-z)'
_symmetry_space_group_name_H-M 'C -1'
_cell_angle_alpha 108.671
_cell_angle_beta 103.177
_cell_angle_gamma 82.284
_cell_formula_units_Z 4
_cell_length_a 9.7648
_cell_length_b 10.4912
_cell_length_c 12.2228
_cell_volume 1152.475
_database_code_amcsd 0003781
_exptl_crystal_density_diffrn 3.776
_cod_original_formula_sum 'Mn5 Si5 O15'
_cod_database_code 9003683

loop_
_space_group_symop_operation_xyz
x,y,z
1/2+x,1/2+y,z
-x,-y,-z
1/2-x,1/2-y,-z

loop_
_atom_site_aniso_label
_atom_site_aniso_U_11
_atom_site_aniso_U_22
_atom_site_aniso_U_33
_atom_site_aniso_U_12
_atom_site_aniso_U_13
_atom_site_aniso_U_23
Mn1 0.00820 0.00730 0.00830 0.00180 0.00360 -0.00070
Mn2 0.00910 0.00910 0.00690 0.00140 0.00290 -0.00120
Mn3 0.00840 0.00680 0.00700 0.00090 0.00400 -0.00080
Mn4 0.01830 0.00890 0.00670 0.00170 -0.00040 -0.00290
Mn5 0.01280 0.01980 0.02160 0.01140 0.00790 -0.00050
Si1 0.00620 0.00660 0.00630 0.00000 0.00220 -0.00160
Si2 0.00630 0.00670 0.00520 0.00140 0.00230 -0.00160
Si3 0.00690 0.00810 0.00510 0.00100 0.00240 -0.00010
Si4 0.00640 0.00810 0.00600 0.00210 0.00120 -0.00120
Si5 0.00710 0.00710 0.00510 0.00060 0.00270 -0.00080
OA1 0.00920 0.00840 0.00770 0.00150 0.00110 -0.00040
OA2 0.00660 0.00910 0.00800 0.00240 0.00190 0.00020
OA3 0.00550 0.01110 0.00960 0.00220 0.00150 -0.00180
OA4 0.00630 0.00920 0.01190 0.00250 0.00210 0.00050
OA5 0.00970 0.00940 0.00790 0.00200 0.00200 -0.00270
OA6 0.01010 0.00730 0.01170 0.00220 0.00350 0.00010
OB1 0.01510 0.01230 0.01040 0.00130 0.00510 -0.00510
OB2 0.01240 0.00850 0.00740 -0.00040 0.00270 -0.00520
OB3 0.01380 0.01500 0.01490 -0.00340 0.00310 0.00590
OB4 0.01520 0.01350 0.00950 -0.00120 0.00160 -0.00300
OC1 0.01380 0.00930 0.00470 0.00020 0.00350 -0.00320
OC2 0.01130 0.02190 0.01690 0.01410 -0.00050 -0.00530
OC3 0.01010 0.02030 0.00790 0.00640 0.00410 -0.00050
OC4 0.01200 0.01180 0.00770 0.00560 0.00300 -0.00010
OC5 0.00880 0.00910 0.00700 -0.00150 0.00140 -0.00030

loop_
_atom_site_label
_atom_site_fract_x
_atom_site_fract_y
_atom_site_fract_z
_atom_site_U_iso_or_equiv
_atom_site_type_symbol
_atom_site_attached_hydrogens
Mn1 -0.00101 0.02939 0.14751 0.00770 Mn 0
Mn2 0.00116 0.12727 0.44477 0.00830 Mn 0
Mn3 0.01674 0.20328 0.72983 0.00730 Mn 0
Mn4 0.06192 0.26382 0.02522 0.01170 Mn 0
Mn5 0.99427 0.34716 0.29972 0.01610 Mn 0
Si1 0.20450 0.45060 0.91050 0.00660 Si 0
Si2 0.21210 0.36560 0.65420 0.00590 Si 0
Si3 0.21540 0.57860 0.53080 0.00680 Si 0
Si4 0.21220 0.50720 0.26320 0.00680 Si 0
Si5 0.20390 0.70070 0.12480 0.00650 Si 0
OA1 0.12710 0.06970 0.04060 0.00880 O 0
OA2 0.11870 0.15810 0.32080 0.00790 O 0
OA3 0.11480 0.92130 0.43600 0.00880 O 0
OA4 0.12000 0.01290 0.73110 0.00930 O 0
OA5 0.13010 0.79130 0.85370 0.00890 O 0
OA6 0.09800 0.83290 0.13090 0.00970 O 0
OB1 0.12990 0.32050 0.90260 0.01230 O 0
OB2 0.12490 0.23420 0.61110 0.00950 O 0
OB3 0.12600 0.70880 0.59270 0.01710 O 0
OB4 0.12320 0.38010 0.18760 0.01380 O 0
OC1 0.16810 0.46930 0.77750 0.00920 O 0
OC2 0.16060 0.45430 0.56190 0.01480 O 0
OC3 0.16380 0.54220 0.38910 0.01190 O 0
OC4 0.15610 0.64140 0.21990 0.00970 O 0
OC5 0.14530 0.59230 0.99510 0.00930 O 0

loop_
_cod_changelog_entry_id
_cod_changelog_entry_author
_cod_changelog_entry_date
_cod_changelog_entry_text
1
;cod-tools version 3.8.0
Id: cif_guess_AMCSD_atom_types 9581 2023-05-17 12:35:41Z saulius
;
2023-05-23T09:17:56+03:00
;Derived atom types and hydrogen counts
from atom names that follow the AMCSD naming convention
(Wat == water, O-H == hydroxyl).
;

loop_
_cod_related_entry_id
_cod_related_entry_database
_cod_related_entry_code
1 AMCSD 0003781
